data_2003912
loop_
_publ_author_name
'Karolak-Wojciechowska, J.'
'Trzezwinska, H. B.'
'Lange, J.'
'Wieczorek, M.'

_publ_section_title
;
 Bicyclic [<i>b</i>]-Heteroannulated Pyridazine Derivatives. 3.
 Partially Hydrogenated Triazolo[4,3-<i>b</i>]pyridazines
;
_journal_issue 9
_journal_name_full 'Acta Crystallographica Section C'
_journal_page_first 1829
_journal_page_last 1832
_journal_paper_doi 10.1107/S0108270195002848
_journal_volume 51
_journal_year 1995
_chemical_formula_moiety 'C19 H15 F3 N4 O1'
_chemical_formula_sum 'C19 H15 F3 N4 O'
_chemical_formula_weight 372.35
_space_group_IT_number 14
_symmetry_cell_setting monoclinic
_symmetry_space_group_name_Hall '-P 2ybc'
_symmetry_space_group_name_H-M 'P 1 21/c 1'
_atom_type_scat_source 'SHELXTL/PC (Sheldrick, 1990)'
_cell_angle_alpha 90
_cell_angle_beta 104.43(2)
_cell_angle_gamma 90
_cell_formula_units_Z 4
_cell_length_a 15.397(4)
_cell_length_b 9.696(3)
_cell_length_c 12.140(3)
_cell_measurement_reflns_used 25
_cell_measurement_temperature 293
_cell_measurement_theta_max 42
_cell_measurement_theta_min 42
_cell_volume 1755.2(8)
_diffrn_measurement_device 'Enraf-Nonius CAD-4'
_diffrn_measurement_method \w/2\q
_diffrn_radiation_type CuK\a
_diffrn_radiation_wavelength 1.54178
_diffrn_reflns_av_R_equivalents 0.021
_diffrn_reflns_limit_h_max 18
_diffrn_reflns_limit_h_min 0
_diffrn_reflns_limit_k_max 11
_diffrn_reflns_limit_k_min 0
_diffrn_reflns_limit_l_max 14
_diffrn_reflns_limit_l_min -14
_diffrn_reflns_number 3866
_diffrn_reflns_theta_max 75
_diffrn_standards_decay_% 2
_diffrn_standards_interval_count 100
_diffrn_standards_number 3
_exptl_absorpt_coefficient_mu 0.91
_exptl_absorpt_correction_type none
_exptl_crystal_colour colourless
_exptl_crystal_density_diffrn 1.409
_exptl_crystal_description needles
_exptl_crystal_size_max 0.5
_exptl_crystal_size_mid 0.3
_exptl_crystal_size_min 0.2
_refine_diff_density_max 0.619
_refine_diff_density_min -0.296
_refine_ls_extinction_coef 'g = 0.002'
_refine_ls_extinction_method empirical
_refine_ls_goodness_of_fit_obs 5.4
_refine_ls_hydrogen_treatment noref
_refine_ls_number_parameters 245
_refine_ls_number_reflns 1786
_refine_ls_R_factor_obs 0.073
_refine_ls_shift/esd_max 0.02
_refine_ls_structure_factor_coef F
_refine_ls_weighting_details 'w = 1/\s^2^(F)'
_refine_ls_weighting_scheme calc
_refine_ls_wR_factor_obs 0.071
_reflns_number_observed 1786
_reflns_number_total 3490
_reflns_observed_criterion F>4\s(F)
_cod_data_source_file ka1108.cif
_cod_data_source_block 1
_cod_depositor_comments
;
The following automatic conversions were performed:

'_refine_ls_weighting_scheme' value '1/\s^2^(F)' was changed to
'calc'. New tag '_refine_ls_weighting_details' was created. The value
of the new tag was set to 'w = 1/\s^2^(F)'.

Automatic conversion script
Id: cif_fix_values 3143 2015-03-26 13:38:13Z robertas 
;
_cod_original_sg_symbol_H-M 'P 21/c'
_cod_original_formula_sum 'C19 H15 F3 N4 O1'
_cod_database_code 2003912

loop_
_symmetry_equiv_pos_as_xyz
x,y,z
x,1/2-y,1/2+z
-x,-y,-z
-x,1/2+y,1/2-z

loop_
_atom_site_label
_atom_site_fract_x
_atom_site_fract_y
_atom_site_fract_z
_atom_site_U_iso_or_equiv
N1 .5316(3) -.1819(4) .9228(4) .067(1)
N2 .6005(3) -.2393(4) 1.0065(4) .062(1)
C3 .6762(3) -.1914(5) .9942(4) .051(1)
N4 .6613(2) -.1032(4) .9047(3) .051(1)
N5 .7278(2) -.0281(4) .8696(3) .051(1)
C6 .6946(3) .0318(5) .7754(4) .048(1)
C7 .6005(3) .0314(5) .7059(4) .055(1)
C8 .5312(3) .0050(6) .7714(5) .075(2)
C8a .5718(3) -.1004(5) .8630(4) .061(2)
O6 .7496(2) .1038(3) .7267(3) .052(1)
C31 .7635(4) -.2249(6) 1.0650(5) .071(2)
F1 .8199(2) -.2734(4) 1.0091(3) .110(1)
F2 .8052(2) -.1164(4) 1.1200(3) .100(1)
F3 .7581(2) -.3153(4) 1.1432(4) .132(1)
C61 .8436(3) .1011(5) .7844(4) .064(2)
C62 .8941(3) .1625(6) .7070(4) .055(1)
C63 .9584(4) .0893(7) .6753(5) .093(2)
C64 1.0068(4) .1483(8) .6051(6) .111(3)
C65 .9901(4) .2801(6) .5677(5) .080(2)
C66 .9251(4) .3511(5) .5979(5) .071(2)
C67 .8780(4) .2955(5) .6679(5) .067(2)
C81 .4399(3) -.0379(6) .7035(4) .060(1)
C82 .4255(4) -.1325(5) .6146(5) .062(2)
C83 .3418(4) -.1652(6) .5567(5) .080(2)
C84 .2709(4) -.1071(8) .5818(6) .097(2)
C85 .2815(4) -.0118(8) .6668(6) .097(3)
C86 .3652(4) .0251(6) .7291(5) .082(2)
H71 .595 -.040 .650 .09
H72 .588 .117 .667 .09
H8 .524 .090 .809 .11
H611 .863 .008 .803 .11
H612 .854 .153 .853 .11
H63 .970 -.003 .701 .14
H64 1.052 .095 .583 .15
H65 1.024 .322 .521 .12
H66 .911 .442 .569 .11
H67 .834 .349 .691 .11
H82 .476 -.174 .595 .10
H83 .333 -.230 .496 .13
H84 .212 -.131 .540 .14
H85 .230 .029 .684 .13
H86 .373 .091 .789 .13

loop_
_geom_angle_atom_site_label_1
_geom_angle_atom_site_label_2
_geom_angle_atom_site_label_3
_geom_angle
_geom_angle_publ_flag
N2 N1 C8a 105.2(4) no
N1 N2 C3 108.5(4) no
N2 C3 N4 109.9(4) no
N2 C3 C31 125.7(5) no
N4 C3 C31 124.5(4) no
C3 N4 N5 125.3(4) no
C3 N4 C8a 105.5(4) no
N5 N4 C8a 129.2(4) no
N4 N5 C6 110.4(4) yes
N5 C6 C7 128.8(4) yes
N5 C6 O6 118.5(4) yes
C7 C6 O6 112.7(4) yes
C6 C7 C8 115.0(4) no
C7 C8 C8a 106.4(4) no
C7 C8 C81 116.7(4) no
C8a C8 C81 111.8(4) no
N1 C8a N4 110.9(4) no
N1 C8a C8 129.5(5) no
N4 C8a C8 118.9(4) no
C6 O6 C61 116.4(4) no
O6 C61 C62 107.9(4) no
C3 C31 F1 114.4(5) no
C3 C31 F2 112.6(5) no
C3 C31 F3 111.3(5) no
F1 C31 F2 104.1(5) no
F1 C31 F3 107.6(5) no
F2 C31 F3 106.2(5) no
C61 C62 C63 120.4(5) no
C61 C62 C67 121.1(5) no
C63 C62 C67 118.5(5) no
C62 C63 C64 120.2(6) no
C63 C64 C65 120.4(6) no
C64 C65 C66 119.0(6) no
C65 C66 C67 121.3(6) no
C62 C67 C66 120.6(5) no
C8 C81 C82 123.7(5) no
C8 C81 C86 117.8(5) no
C82 C81 C86 118.5(5) no
C81 C82 C83 120.5(5) no
C82 C83 C84 121.1(6) no
C83 C84 C85 120.6(7) no
C84 C85 C86 120.9(6) no
C81 C86 C85 118.4(6) no

loop_
_geom_bond_atom_site_label_1
_geom_bond_atom_site_label_2
_geom_bond_distance
_geom_bond_publ_flag
N1 N2 1.394(6) no
N1 C8a 1.331(7) no
N2 C3 1.303(7) no
C3 N4 1.361(6) no
C3 C31 1.446(7) no
N4 N5 1.412(5) yes
N4 C8a 1.350(5) no
N5 C6 1.274(6) yes
C6 C7 1.490(6) no
C6 O6 1.348(6) yes
C7 C8 1.508(8) no
C8 C8a 1.530(7) no
C8 C81 1.506(6) no
O6 C61 1.448(5) yes
C61 C62 1.490(8) yes
C31 F1 1.320(8) no
C31 F2 1.328(7) no
C31 F3 1.314(8) no
C62 C63 1.355(9) no
C62 C67 1.381(8) no
C63 C64 1.392(10) no
C64 C65 1.365(10) no
C65 C66 1.344(9) no
C66 C67 1.363(9) no
C81 C82 1.396(8) no
C81 C86 1.410(8) no
C82 C83 1.348(8) no
C83 C84 1.335(10) no
C84 C85 1.369(11) no
C85 C86 1.375(8) no
